data_7159174
loop_
_publ_author_name
'Bulygina, Ludmila A.'
'Khrushcheva, Natalya S.'
'Nelyubina, Yulia V.'
'Dorovatovskii, Pavel'
'Strelkova, Tatiana V.'
'Alexeev, Michael S.'
'Mandegani, Zeinab'
'Nabavizadeh, S. Masoud'
'Kuznetsov, Nikolai Yu'

_publ_section_title
;
 Bilateral metalloheterocyclic systems based on palladacycle and
 piperidine-2,4-dione pharmacophores.
;
_journal_issue 11
_journal_name_full 'Organic &amp; biomolecular chemistry'
_journal_page_first 2337
_journal_page_last 2354
_journal_paper_doi 10.1039/d3ob00022b
_journal_volume 21
_journal_year 2023
_chemical_formula_moiety 'C36 H29 Cl N3 O P Pd, 3(C H Cl3)'
_chemical_formula_sum 'C39 H32 Cl10 N3 O P Pd'
_chemical_formula_weight 1050.54
_space_group_crystal_system triclinic
_space_group_IT_number 2
_space_group_name_Hall '-P 1'
_space_group_name_H-M_alt 'P -1'
_atom_sites_solution_hydrogens mixed
_atom_sites_solution_primary dual
_audit_creation_date 2022-11-06
_audit_creation_method
;
Olex2 1.3
(compiled 2020.11.12 svn.r5f609507 for OlexSys, GUI svn.r6408)
;
_audit_update_record
;
2022-11-06 deposited with the CCDC.	2023-02-16 downloaded from the CCDC.
;
_cell_angle_alpha 68.4410(10)
_cell_angle_beta 87.7750(10)
_cell_angle_gamma 85.8250(10)
_cell_formula_units_Z 2
_cell_length_a 9.24000(10)
_cell_length_b 15.0951(2)
_cell_length_c 16.2876(2)
_cell_measurement_reflns_used 9939
_cell_measurement_temperature 100
_cell_measurement_theta_max 30.54
_cell_measurement_theta_min 2.55
_cell_volume 2107.05(5)
_computing_molecular_graphics 'Olex2 1.3 (Dolomanov et al., 2009)'
_computing_publication_material 'Olex2 1.3 (Dolomanov et al., 2009)'
_computing_structure_refinement 'XL  (Sheldrick, 2008)'
_computing_structure_solution 'SHELXT 2014/4 (Sheldrick, 2014)'
_diffrn_ambient_temperature 100
_diffrn_measured_fraction_theta_full 0.998
_diffrn_measured_fraction_theta_max 0.998
_diffrn_measurement_device_type 'Quest D8'
_diffrn_measurement_method '\f and \w scans'
_diffrn_radiation_monochromator graphite
_diffrn_radiation_type MoK\a
_diffrn_radiation_wavelength 0.71073
_diffrn_reflns_av_R_equivalents 0.0287
_diffrn_reflns_av_unetI/netI 0.0373
_diffrn_reflns_Laue_measured_fraction_full 0.998
_diffrn_reflns_Laue_measured_fraction_max 0.998
_diffrn_reflns_limit_h_max 11
_diffrn_reflns_limit_h_min -9
_diffrn_reflns_limit_k_max 19
_diffrn_reflns_limit_k_min -18
_diffrn_reflns_limit_l_max 20
_diffrn_reflns_limit_l_min -18
_diffrn_reflns_number 24426
_diffrn_reflns_point_group_measured_fraction_full 0.998
_diffrn_reflns_point_group_measured_fraction_max 0.998
_diffrn_reflns_theta_full 25.242
_diffrn_reflns_theta_max 27.000
_diffrn_reflns_theta_min 2.210
_diffrn_source_current 1.4
_diffrn_source_power 0.07
_diffrn_source_voltage 50.0
_diffrn_standards_number 0
_exptl_absorpt_coefficient_mu 1.149
_exptl_absorpt_correction_T_max 0.2657
_exptl_absorpt_correction_T_min 0.2254
_exptl_absorpt_correction_type multi-scan
_exptl_absorpt_process_details
;
SADABS-2016/2 (Bruker,2016/2) was used for absorption correction.
wR2(int) was 0.0841 before and 0.0424 after correction.
The Ratio of minimum to maximum transmission is 0.8483.
The \l/2 correction factor is Not present.
;
_exptl_crystal_colour colourless
_exptl_crystal_colour_primary colourless
_exptl_crystal_density_diffrn 1.656
_exptl_crystal_description prism
_exptl_crystal_F_000 1052
_exptl_crystal_size_max 0.3
_exptl_crystal_size_mid 0.25
_exptl_crystal_size_min 0.2
_refine_diff_density_max 0.696
_refine_diff_density_min -0.661
_refine_diff_density_rms 0.072
_refine_ls_extinction_method none
_refine_ls_goodness_of_fit_ref 1.016
_refine_ls_hydrogen_treatment constr
_refine_ls_matrix_type full
_refine_ls_number_parameters 504
_refine_ls_number_reflns 9199
_refine_ls_number_restraints 9
_refine_ls_restrained_S_all 1.043
_refine_ls_R_factor_all 0.0367
_refine_ls_R_factor_gt 0.0296
_refine_ls_shift/su_max 0.004
_refine_ls_shift/su_mean 0.000
_refine_ls_structure_factor_coef Fsqd
_refine_ls_weighting_details 'w=1/[\s^2^(Fo^2^)+(0.0201P)^2^+1.9521P] where P=(Fo^2^+2Fc^2^)/3'
_refine_ls_weighting_scheme calc
_refine_ls_wR_factor_gt 0.0614
_refine_ls_wR_factor_ref 0.0643
_reflns_Friedel_coverage 0.000
_reflns_number_gt 8010
_reflns_number_total 9199
_reflns_threshold_expression 'I > 2\s(I)'
_cod_data_source_file d3ob00022b2.cif
_cod_data_source_block kuzn3504
_cod_depositor_comments 'Adding full bibliography for 7159174--7159176.cif.'
_cod_original_cell_volume 2107.06(5)
_cod_database_code 7159174
_shelxl_version_number 2014/6
_shelx_space_group_comment
;
The symmetry employed for this shelxl refinement is uniquely defined
by the following loop, which should always be used as a source of
symmetry information in preference to the above space-group names.
They are only intended as comments.
;
_shelx_estimated_absorpt_t_max 0.803
_shelx_estimated_absorpt_t_min 0.724
_olex2_refinement_description
;
1. Fixed Uiso
 At 1.2 times of:
  All C(H) groups, All C(H,H) groups, All C(H,H,H,H) groups, All N(H) groups
2. Restrained distances
 Cl9S-C3S \\sim Cl9X-C3S
 with sigma of 0.02
 Cl7S-C3S \\sim Cl7X-C3S
 with sigma of 0.02
 Cl8X-C3S \\sim Cl8S-C3S
 with sigma of 0.02
3. Uiso/Uaniso restraints and constraints
Uanis(Cl9X) \\sim Ueq: with sigma of 0.001 and sigma for terminal atoms of 0.002
Uanis(C16) = Uanis(C7)
Uanis(C20') = Uanis(C20)
Uanis(C18) = Uanis(C22')
Uanis(C19) = Uanis(C21')
Uanis(C18') = Uanis(C22)
Uanis(C17') = Uanis(C17)
Uanis(C19') = Uanis(C21)
Uanis(Cl9S) = Uanis(Cl9X)
Uanis(Cl7X) = Uanis(Cl7S)
Uanis(Cl8X) = Uanis(Cl8S)
4. Others
 Sof(H8AA)=Sof(H8AB)=Sof(C7)=Sof(H7)=Sof(C17)=Sof(C18)=Sof(H18)=Sof(C19)=
 Sof(H19)=Sof(C20)=Sof(H20)=Sof(C21)=Sof(H21)=Sof(C22)=Sof(H22)=1-FVAR(1)
 Sof(H8BC)=Sof(H8BD)=Sof(C16)=Sof(H16)=Sof(C17')=Sof(C22')=Sof(H22')=Sof(C21')=
 Sof(H21')=Sof(C20')=Sof(H20')=Sof(C19')=Sof(H19')=Sof(C18')=Sof(H18')=FVAR(1)
 Sof(H3SA)=Sof(Cl7X)=Sof(Cl8X)=Sof(Cl9S)=1-FVAR(2)
 Sof(H3S)=Sof(Cl7S)=Sof(Cl8S)=Sof(Cl9X)=FVAR(2)
5.a Riding coordinates:
 N6(H6)
5.b Ternary CH refined with riding coordinates:
 C7(H7), C16(H16), C2S(H2S), C1S(H1S), C3S(H3SA), C3S(H3S)
5.c Secondary CH2 refined with riding coordinates:
 C8(H8AA,H8AB), C8(H8BC,H8BD)
5.d Aromatic/amide H refined with riding coordinates:
 C9(H9), C11(H11), C12(H12), C13(H13), C14(H14), C27(H27), C28(H28), C29(H29),
 C30(H30), C31(H31), C33(H33), C34(H34), C35(H35), C36(H36), C37(H37), C39(H39),
  C40(H40), C41(H41), C42(H42), C43(H43), C18(H18), C19(H19), C20(H20),
 C21(H21), C22(H22), C22'(H22'), C21'(H21'), C20'(H20'), C19'(H19'), C18'(H18')
5.e Fitted hexagon refined as free rotating group:
 C17(C18,C19,C20,C21,C22), C17'(C22',C21',C20',C19',C18')
;
_olex2_submission_special_instructions 'No special instructions were received'

loop_
_space_group_symop_operation_xyz
'x, y, z'
'-x, -y, -z'

loop_
_atom_site_label
_atom_site_type_symbol
_atom_site_fract_x
_atom_site_fract_y
_atom_site_fract_z
_atom_site_U_iso_or_equiv
_atom_site_adp_type
_atom_site_occupancy
_atom_site_site_symmetry_order
_atom_site_calc_flag
_atom_site_refinement_flags_posn
_atom_site_refinement_flags_adp
_atom_site_refinement_flags_occupancy
_atom_site_disorder_assembly
_atom_site_disorder_group
Pd23 Pd 0.54738(2) 0.54168(2) 0.26340(2) 0.01176(5) Uani 1 1 d . . . . .
Cl24 Cl 0.71291(6) 0.49204(4) 0.17179(4) 0.01949(12) Uani 1 1 d . . . . .
P25 P 0.59282(6) 0.69539(4) 0.19131(3) 0.01211(11) Uani 1 1 d . . . . .
O16 O 0.4332(2) 0.09320(11) 0.52565(11) 0.0303(4) Uani 1 1 d . . . . .
N1 N 0.4184(2) 0.39834(12) 0.41406(11) 0.0141(4) Uani 1 1 d . . . . .
N2 N 0.4984(2) 0.40253(12) 0.33989(11) 0.0147(4) Uani 1 1 d . . . . .
N6 N 0.5518(2) 0.11453(12) 0.39606(12) 0.0169(4) Uani 1 1 d . . . . .
H6 H 0.5637 0.0517 0.4092 0.020 Uiso 1 1 d R U . A .
C3 C 0.5236(2) 0.31208(15) 0.34672(14) 0.0156(4) Uani 1 1 d . . . . .
C4 C 0.4615(2) 0.25076(15) 0.42498(14) 0.0156(4) Uani 1 1 d . . . . .
C5 C 0.4791(2) 0.14681(15) 0.45373(14) 0.0168(4) Uani 1 1 d . . . . .
C8 C 0.6004(3) 0.27368(16) 0.28371(15) 0.0236(5) Uani 1 1 d . . . . .
H8AA H 0.5769 0.3160 0.2224 0.028 Uiso 0.514(3) 1 calc R U P A 1
H8AB H 0.7066 0.2718 0.2911 0.028 Uiso 0.514(3) 1 calc R U P A 1
H8BC H 0.6830 0.3131 0.2562 0.028 Uiso 0.486(3) 1 calc R U P A 2
H8BD H 0.5333 0.2783 0.2362 0.028 Uiso 0.486(3) 1 calc R U P A 2
C9 C 0.3958(3) 0.30844(15) 0.46592(14) 0.0172(5) Uani 1 1 d . . . . .
H9 H 0.3442 0.2882 0.5206 0.021 Uiso 1 1 calc R U . . .
C10 C 0.3760(2) 0.48633(14) 0.42354(14) 0.0142(4) Uani 1 1 d . . . . .
C11 C 0.2929(3) 0.48623(16) 0.49620(14) 0.0185(5) Uani 1 1 d . . . . .
H11 H 0.2621 0.4280 0.5384 0.022 Uiso 1 1 calc R U . . .
C12 C 0.2553(3) 0.57196(16) 0.50638(15) 0.0199(5) Uani 1 1 d . . . . .
H12 H 0.1985 0.5733 0.5558 0.024 Uiso 1 1 calc R U . . .
C13 C 0.3012(2) 0.65583(16) 0.44383(14) 0.0176(5) Uani 1 1 d . . . . .
H13 H 0.2766 0.7149 0.4508 0.021 Uiso 1 1 calc R U . . .
C14 C 0.3832(2) 0.65413(15) 0.37085(14) 0.0162(4) Uani 1 1 d . . . . .
H14 H 0.4134 0.7126 0.3289 0.019 Uiso 1 1 calc R U . . .
C15 C 0.4227(2) 0.56944(15) 0.35713(14) 0.0141(4) Uani 1 1 d . . . . .
C26 C 0.6882(2) 0.72934(14) 0.08493(14) 0.0141(4) Uani 1 1 d . . . . .
C27 C 0.6391(3) 0.69923(15) 0.02007(14) 0.0184(5) Uani 1 1 d . . . . .
H27 H 0.5622 0.6575 0.0330 0.022 Uiso 1 1 calc R U . . .
C28 C 0.7030(3) 0.73028(16) -0.06319(15) 0.0218(5) Uani 1 1 d . . . . .
H28 H 0.6690 0.7099 -0.1073 0.026 Uiso 1 1 calc R U . . .
C29 C 0.8159(3) 0.79072(16) -0.08296(15) 0.0230(5) Uani 1 1 d . . . . .
H29 H 0.8595 0.8114 -0.1401 0.028 Uiso 1 1 calc R U . . .
C30 C 0.8644(3) 0.82067(16) -0.01883(15) 0.0207(5) Uani 1 1 d . . . . .
H30 H 0.9419 0.8620 -0.0319 0.025 Uiso 1 1 calc R U . . .
C31 C 0.8005(2) 0.79071(15) 0.06458(14) 0.0154(4) Uani 1 1 d . . . . .
H31 H 0.8337 0.8122 0.1081 0.018 Uiso 1 1 calc R U . . .
C32 C 0.7136(2) 0.72993(15) 0.25860(14) 0.0152(4) Uani 1 1 d . . . . .
C33 C 0.8451(3) 0.67475(16) 0.27909(14) 0.0187(5) Uani 1 1 d . . . . .
H33 H 0.8638 0.6235 0.2588 0.022 Uiso 1 1 calc R U . . .
C34 C 0.9479(3) 0.69415(18) 0.32867(15) 0.0236(5) Uani 1 1 d . . . . .
H34 H 1.0374 0.6569 0.3420 0.028 Uiso 1 1 calc R U . . .
C35 C 0.9187(3) 0.76893(18) 0.35885(15) 0.0265(6) Uani 1 1 d . . . . .
H35 H 0.9891 0.7829 0.3926 0.032 Uiso 1 1 calc R U . . .
C36 C 0.7891(3) 0.82271(17) 0.34031(15) 0.0240(5) Uani 1 1 d . . . . .
H36 H 0.7700 0.8730 0.3618 0.029 Uiso 1 1 calc R U . . .
C37 C 0.6856(3) 0.80359(15) 0.29001(14) 0.0182(5) Uani 1 1 d . . . . .
H37 H 0.5961 0.8408 0.2772 0.022 Uiso 1 1 calc R U . . .
C38 C 0.4353(2) 0.77961(15) 0.15921(14) 0.0154(4) Uani 1 1 d . . . . .
C39 C 0.4511(3) 0.87818(16) 0.12325(15) 0.0208(5) Uani 1 1 d . . . . .
H39 H 0.5446 0.9020 0.1189 0.025 Uiso 1 1 calc R U . . .
C40 C 0.3306(3) 0.94092(17) 0.09398(16) 0.0273(6) Uani 1 1 d . . . . .
H40 H 0.3410 1.0078 0.0713 0.033 Uiso 1 1 calc R U . . .
C41 C 0.1953(3) 0.90609(19) 0.09781(16) 0.0304(6) Uani 1 1 d . . . . .
H41 H 0.1128 0.9492 0.0777 0.036 Uiso 1 1 calc R U . . .
C42 C 0.1793(3) 0.80887(19) 0.13081(16) 0.0294(6) Uani 1 1 d . . . . .
H42 H 0.0863 0.7853 0.1322 0.035 Uiso 1 1 calc R U . . .
C43 C 0.2990(3) 0.74578(17) 0.16183(15) 0.0219(5) Uani 1 1 d . . . . .
H43 H 0.2875 0.6790 0.1850 0.026 Uiso 1 1 calc R U . . .
C7 C 0.5558(5) 0.1759(3) 0.3000(3) 0.0171(6) Uani 0.514(3) 1 d . . P A 1
H7 H 0.4546 0.1829 0.2778 0.021 Uiso 0.514(3) 1 calc R U P A 1
C17 C 0.6486(5) 0.1248(4) 0.2502(3) 0.0124(11) Uani 0.514(3) 1 d G . P A 1
C18 C 0.7914(5) 0.0941(4) 0.2750(3) 0.0176(11) Uani 0.514(3) 1 d G . P A 1
H18 H 0.8295 0.1027 0.3247 0.021 Uiso 0.514(3) 1 calc R U P A 1
C19 C 0.8784(4) 0.0509(5) 0.2270(4) 0.0198(12) Uani 0.514(3) 1 d G . P A 1
H19 H 0.9759 0.0299 0.2439 0.024 Uiso 0.514(3) 1 calc R U P A 1
C20 C 0.8226(5) 0.0383(6) 0.1542(4) 0.0205(12) Uani 0.514(3) 1 d G . P A 1
H20 H 0.8820 0.0088 0.1214 0.025 Uiso 0.514(3) 1 calc R U P A 1
C21 C 0.6798(5) 0.0690(6) 0.1295(3) 0.0195(13) Uani 0.514(3) 1 d G . P A 1
H21 H 0.6417 0.0604 0.0798 0.023 Uiso 0.514(3) 1 calc R U P A 1
C22 C 0.5928(4) 0.1122(5) 0.1775(3) 0.0164(11) Uani 0.514(3) 1 d G . P A 1
H22 H 0.4953 0.1332 0.1606 0.020 Uiso 0.514(3) 1 calc R U P A 1
C16 C 0.6557(5) 0.1719(3) 0.3280(3) 0.0171(6) Uani 0.486(3) 1 d . . P A 2
H16 H 0.7455 0.1728 0.3600 0.021 Uiso 0.486(3) 1 calc R U P A 2
C17' C 0.6990(5) 0.1207(5) 0.2651(3) 0.0124(11) Uani 0.486(3) 1 d G . P A 2
C22' C 0.8424(5) 0.0879(5) 0.2602(3) 0.0176(11) Uani 0.486(3) 1 d G . P A 2
H22' H 0.9120 0.0931 0.2993 0.021 Uiso 0.486(3) 1 calc R U P A 2
C21' C 0.8839(4) 0.0474(6) 0.1981(4) 0.0198(12) Uani 0.486(3) 1 d G . P A 2
H21' H 0.9819 0.0250 0.1948 0.024 Uiso 0.486(3) 1 calc R U P A 2
C20' C 0.7820(6) 0.0398(7) 0.1409(4) 0.0205(12) Uani 0.486(3) 1 d G . P A 2
H20' H 0.8103 0.0121 0.0985 0.025 Uiso 0.486(3) 1 calc R U P A 2
C19' C 0.6386(5) 0.0726(6) 0.1458(4) 0.0195(13) Uani 0.486(3) 1 d G . P A 2
H19' H 0.5689 0.0673 0.1066 0.023 Uiso 0.486(3) 1 calc R U P A 2
C18' C 0.5971(4) 0.1130(5) 0.2078(3) 0.0164(11) Uani 0.486(3) 1 d G . P A 2
H18' H 0.4991 0.1354 0.2112 0.020 Uiso 0.486(3) 1 calc R U P A 2
Cl4S Cl 0.96868(7) 0.42339(4) -0.06385(4) 0.02684(13) Uani 1 1 d . . . . .
Cl5S Cl 0.66009(7) 0.48003(4) -0.08245(4) 0.03050(14) Uani 1 1 d . . . . .
Cl6S Cl 0.75985(8) 0.30531(4) 0.05575(4) 0.03336(15) Uani 1 1 d . . . . .
C2S C 0.8016(3) 0.42313(17) -0.00786(15) 0.0224(5) Uani 1 1 d . . . . .
H2S H 0.8102 0.4586 0.0327 0.027 Uiso 1 1 calc R U . . .
Cl1S Cl 0.80880(9) -0.10415(5) 0.65326(5) 0.04313(19) Uani 1 1 d . . . . .
Cl2S Cl 0.86960(9) 0.08488(6) 0.53490(5) 0.04419(19) Uani 1 1 d . . . . .
Cl3S Cl 0.72193(9) 0.05803(6) 0.70096(5) 0.04541(19) Uani 1 1 d . . . . .
C1S C 0.7466(3) 0.01629(18) 0.61335(17) 0.0302(6) Uani 1 1 d . . . . .
H1S H 0.6510 0.0225 0.5843 0.036 Uiso 1 1 calc R U . . .
C3S C 0.0101(3) 0.38040(17) 0.29232(16) 0.0267(5) Uani 1 1 d D . . . .
H3SA H -0.0850 0.4010 0.2615 0.032 Uiso 0.204(2) 1 calc R U P B 2
H3S H -0.0860 0.4141 0.2703 0.032 Uiso 0.796(2) 1 calc R U P B 1
Cl7S Cl 0.11839(16) 0.46627(10) 0.30003(8) 0.0361(3) Uani 0.796(2) 1 d D . P B 1
Cl8S Cl -0.0255(2) 0.28679(15) 0.39297(13) 0.0423(4) Uani 0.796(2) 1 d D . P B 1
Cl9X Cl 0.07519(16) 0.33187(6) 0.21485(6) 0.0428(3) Uani 0.796(2) 1 d D U P B 1
Cl7X Cl 0.0927(7) 0.4624(5) 0.3290(4) 0.0361(3) Uani 0.204(2) 1 d D . P B 2
Cl8X Cl 0.0103(11) 0.2969(7) 0.4013(6) 0.0423(4) Uani 0.204(2) 1 d D . P B 2
Cl9S Cl 0.1560(6) 0.3332(3) 0.2388(3) 0.0428(3) Uani 0.204(2) 1 d D . P B 2

loop_
_atom_site_aniso_label
_atom_site_aniso_U_11
_atom_site_aniso_U_22
_atom_site_aniso_U_33
_atom_site_aniso_U_23
_atom_site_aniso_U_13
_atom_site_aniso_U_12
Pd23 0.01312(9) 0.00936(8) 0.01164(8) -0.00261(6) 0.00255(6) -0.00140(6)
Cl24 0.0222(3) 0.0140(2) 0.0201(3) -0.0047(2) 0.0091(2) -0.0009(2)
P25 0.0121(3) 0.0105(2) 0.0125(3) -0.0028(2) 0.0013(2) -0.0009(2)
O16 0.0467(12) 0.0134(8) 0.0225(9) 0.0009(7) 0.0166(8) 0.0002(8)
N1 0.0166(10) 0.0131(9) 0.0115(9) -0.0031(7) 0.0026(7) -0.0028(7)
N2 0.0171(10) 0.0130(9) 0.0120(9) -0.0025(7) 0.0032(7) -0.0024(7)
N6 0.0222(10) 0.0073(8) 0.0178(9) -0.0008(7) 0.0027(8) -0.0017(7)
C3 0.0178(12) 0.0135(10) 0.0141(10) -0.0031(8) -0.0003(9) -0.0021(9)
C4 0.0168(11) 0.0132(10) 0.0149(11) -0.0026(8) 0.0005(9) -0.0026(8)
C5 0.0171(12) 0.0130(10) 0.0178(11) -0.0022(8) -0.0008(9) -0.0022(9)
C8 0.0334(15) 0.0151(11) 0.0206(12) -0.0053(9) 0.0098(10) -0.0024(10)
C9 0.0217(12) 0.0136(10) 0.0131(10) -0.0010(8) 0.0035(9) -0.0043(9)
C10 0.0156(11) 0.0121(10) 0.0149(10) -0.0052(8) -0.0001(8) 0.0008(8)
C11 0.0203(12) 0.0175(11) 0.0153(11) -0.0033(8) 0.0039(9) -0.0037(9)
C12 0.0192(12) 0.0251(12) 0.0169(11) -0.0098(9) 0.0043(9) -0.0007(10)
C13 0.0170(12) 0.0169(11) 0.0205(11) -0.0092(9) -0.0009(9) 0.0017(9)
C14 0.0177(12) 0.0139(10) 0.0156(11) -0.0033(8) -0.0015(9) -0.0016(9)
C15 0.0141(11) 0.0145(10) 0.0132(10) -0.0046(8) 0.0005(8) 0.0000(8)
C26 0.0144(11) 0.0113(10) 0.0136(10) -0.0017(8) 0.0022(8) 0.0019(8)
C27 0.0185(12) 0.0165(11) 0.0184(11) -0.0043(9) 0.0008(9) -0.0026(9)
C28 0.0253(13) 0.0238(12) 0.0156(11) -0.0068(9) -0.0002(9) 0.0004(10)
C29 0.0265(14) 0.0218(12) 0.0157(11) -0.0020(9) 0.0055(10) -0.0001(10)
C30 0.0208(12) 0.0160(11) 0.0211(12) -0.0020(9) 0.0054(9) -0.0025(9)
C31 0.0153(11) 0.0137(10) 0.0158(11) -0.0040(8) -0.0002(8) 0.0001(8)
C32 0.0167(11) 0.0148(10) 0.0129(10) -0.0029(8) 0.0044(8) -0.0063(9)
C33 0.0190(12) 0.0180(11) 0.0173(11) -0.0044(9) -0.0002(9) -0.0015(9)
C34 0.0180(12) 0.0306(13) 0.0195(12) -0.0052(10) -0.0028(9) -0.0044(10)
C35 0.0300(14) 0.0341(14) 0.0160(12) -0.0070(10) 0.0010(10) -0.0176(12)
C36 0.0351(15) 0.0236(12) 0.0160(11) -0.0093(9) 0.0075(10) -0.0132(11)
C37 0.0211(12) 0.0173(11) 0.0144(11) -0.0037(8) 0.0053(9) -0.0046(9)
C38 0.0166(11) 0.0164(10) 0.0115(10) -0.0041(8) 0.0024(8) 0.0020(9)
C39 0.0219(13) 0.0165(11) 0.0213(12) -0.0045(9) 0.0018(9) 0.0020(9)
C40 0.0347(15) 0.0206(12) 0.0221(13) -0.0046(10) -0.0004(11) 0.0101(11)
C41 0.0269(15) 0.0392(15) 0.0192(12) -0.0074(11) -0.0034(10) 0.0190(12)
C42 0.0164(13) 0.0417(15) 0.0241(13) -0.0062(11) -0.0002(10) 0.0052(11)
C43 0.0184(12) 0.0260(12) 0.0185(12) -0.0053(9) 0.0000(9) 0.0005(10)
C7 0.0203(17) 0.0157(14) 0.0144(16) -0.0043(12) 0.0026(12) -0.0027(14)
C17 0.012(3) 0.0080(12) 0.012(2) 0.0018(15) -0.001(2) 0.004(2)
C18 0.017(3) 0.0193(16) 0.017(2) -0.0078(14) 0.005(2) 0.001(3)
C19 0.0218(15) 0.0206(15) 0.015(4) -0.005(3) 0.0087(19) -0.0010(12)
C20 0.027(3) 0.0166(13) 0.019(2) -0.0076(17) 0.006(2) -0.004(3)
C21 0.021(3) 0.0196(15) 0.020(2) -0.0105(16) 0.007(2) -0.005(2)
C22 0.0222(15) 0.0158(13) 0.012(4) -0.006(3) -0.0020(19) -0.0009(11)
C16 0.0203(17) 0.0157(14) 0.0144(16) -0.0043(12) 0.0026(12) -0.0027(14)
C17' 0.012(3) 0.0080(12) 0.012(2) 0.0018(15) -0.001(2) 0.004(2)
C22' 0.017(3) 0.0193(16) 0.017(2) -0.0078(14) 0.005(2) 0.001(3)
C21' 0.0218(15) 0.0206(15) 0.015(4) -0.005(3) 0.0087(19) -0.0010(12)
C20' 0.027(3) 0.0166(13) 0.019(2) -0.0076(17) 0.006(2) -0.004(3)
C19' 0.021(3) 0.0196(15) 0.020(2) -0.0105(16) 0.007(2) -0.005(2)
C18' 0.0222(15) 0.0158(13) 0.012(4) -0.006(3) -0.0020(19) -0.0009(11)
Cl4S 0.0237(3) 0.0279(3) 0.0276(3) -0.0090(2) 0.0071(2) -0.0040(2)
Cl5S 0.0251(3) 0.0260(3) 0.0363(4) -0.0063(3) -0.0003(3) -0.0029(3)
Cl6S 0.0402(4) 0.0247(3) 0.0280(3) -0.0005(2) 0.0064(3) -0.0099(3)
C2S 0.0219(13) 0.0229(12) 0.0222(12) -0.0073(10) 0.0044(10) -0.0071(10)
Cl1S 0.0419(4) 0.0243(3) 0.0605(5) -0.0118(3) -0.0201(4) 0.0052(3)
Cl2S 0.0570(5) 0.0466(4) 0.0297(4) -0.0127(3) 0.0069(3) -0.0182(4)
Cl3S 0.0518(5) 0.0479(4) 0.0378(4) -0.0194(3) 0.0056(3) 0.0057(4)
C1S 0.0307(15) 0.0235(13) 0.0323(14) -0.0050(11) -0.0053(12) -0.0013(11)
C3S 0.0310(15) 0.0225(12) 0.0274(13) -0.0107(10) -0.0011(11) 0.0009(11)
Cl7S 0.0375(7) 0.0327(4) 0.0376(8) -0.0103(6) -0.0122(6) -0.0064(4)
Cl8S 0.0614(13) 0.0284(6) 0.0354(6) -0.0114(4) 0.0227(7) -0.0063(6)
Cl9X 0.0767(9) 0.0249(4) 0.0256(5) -0.0103(3) 0.0076(5) 0.0063(5)
Cl7X 0.0375(7) 0.0327(4) 0.0376(8) -0.0103(6) -0.0122(6) -0.0064(4)
Cl8X 0.0614(13) 0.0284(6) 0.0354(6) -0.0114(4) 0.0227(7) -0.0063(6)
Cl9S 0.0767(9) 0.0249(4) 0.0256(5) -0.0103(3) 0.0076(5) 0.0063(5)

loop_
_atom_type_symbol
_atom_type_description
_atom_type_scat_dispersion_real
_atom_type_scat_dispersion_imag
_atom_type_scat_source
C C 0.0033 0.0016 'International Tables Vol C Tables 4.2.6.8 and 6.1.1.4'
H H 0.0000 0.0000 'International Tables Vol C Tables 4.2.6.8 and 6.1.1.4'
Cl Cl 0.1484 0.1585 'International Tables Vol C Tables 4.2.6.8 and 6.1.1.4'
N N 0.0061 0.0033 'International Tables Vol C Tables 4.2.6.8 and 6.1.1.4'
O O 0.0106 0.0060 'International Tables Vol C Tables 4.2.6.8 and 6.1.1.4'
P P 0.1023 0.0942 'International Tables Vol C Tables 4.2.6.8 and 6.1.1.4'
Pd Pd -0.9988 1.0072 'International Tables Vol C Tables 4.2.6.8 and 6.1.1.4'

loop_
_geom_angle_atom_site_label_1
_geom_angle_atom_site_label_2
_geom_angle_atom_site_label_3
_geom_angle
_geom_angle_site_symmetry_1
_geom_angle_site_symmetry_3
_geom_angle_publ_flag
P25 Pd23 Cl24 91.64(2) . . ?
N2 Pd23 Cl24 93.22(5) . . ?
N2 Pd23 P25 174.79(5) . . ?
C15 Pd23 Cl24 171.33(6) . . ?
C15 Pd23 P25 93.63(6) . . ?
C15 Pd23 N2 81.32(8) . . ?
C26 P25 Pd23 119.06(7) . . ?
C32 P25 Pd23 108.13(7) . . ?
C32 P25 C26 102.79(10) . . ?
C38 P25 Pd23 116.30(7) . . ?
C38 P25 C26 99.09(10) . . ?
C38 P25 C32 110.47(10) . . ?
N2 N1 C10 117.01(16) . . ?
C9 N1 N2 111.68(17) . . ?
C9 N1 C10 131.31(19) . . ?
N1 N2 Pd23 111.91(13) . . ?
C3 N2 Pd23 142.74(16) . . ?
C3 N2 N1 105.18(17) . . ?
C5 N6 H6 118.6 . . ?
C5 N6 C7 119.9(2) . . ?
C5 N6 C16 123.4(2) . . ?
C7 N6 H6 116.4 . . ?
C16 N6 H6 114.6 . . ?
N2 C3 C4 110.2(2) . . ?
N2 C3 C8 129.0(2) . . ?
C4 C3 C8 120.78(19) . . ?
C3 C4 C5 122.9(2) . . ?
C9 C4 C3 106.06(19) . . ?
C9 C4 C5 130.9(2) . . ?
O16 C5 N6 122.8(2) . . ?
O16 C5 C4 122.7(2) . . ?
N6 C5 C4 114.49(19) . . ?
C3 C8 H8AA 109.7 . . ?
C3 C8 H8AB 109.7 . . ?
C3 C8 H8BC 109.2 . . ?
C3 C8 H8BD 109.2 . . ?
C3 C8 C16 112.1(2) . . ?
H8AA C8 H8AB 108.2 . . ?
H8BC C8 H8BD 107.9 . . ?
C7 C8 C3 110.0(2) . . ?
C7 C8 H8AA 109.7 . . ?
C7 C8 H8AB 109.7 . . ?
C16 C8 H8BC 109.2 . . ?
C16 C8 H8BD 109.2 . . ?
N1 C9 C4 106.86(19) . . ?
N1 C9 H9 126.6 . . ?
C4 C9 H9 126.6 . . ?
C11 C10 N1 119.33(19) . . ?
C11 C10 C15 123.9(2) . . ?
C15 C10 N1 116.77(19) . . ?
C10 C11 H11 120.5 . . ?
C12 C11 C10 119.1(2) . . ?
C12 C11 H11 120.5 . . ?
C11 C12 H12 120.3 . . ?
C11 C12 C13 119.4(2) . . ?
C13 C12 H12 120.3 . . ?
C12 C13 H13 119.8 . . ?
C12 C13 C14 120.4(2) . . ?
C14 C13 H13 119.8 . . ?
C13 C14 H14 118.8 . . ?
C13 C14 C15 122.4(2) . . ?
C15 C14 H14 118.8 . . ?
C10 C15 Pd23 112.84(15) . . ?
C14 C15 Pd23 132.17(16) . . ?
C14 C15 C10 114.8(2) . . ?
C27 C26 P25 119.04(16) . . ?
C31 C26 P25 121.55(16) . . ?
C31 C26 C27 119.2(2) . . ?
C26 C27 H27 120.1 . . ?
C28 C27 C26 119.8(2) . . ?
C28 C27 H27 120.1 . . ?
C27 C28 H28 119.6 . . ?
C27 C28 C29 120.8(2) . . ?
C29 C28 H28 119.6 . . ?
C28 C29 H29 120.3 . . ?
C30 C29 C28 119.5(2) . . ?
C30 C29 H29 120.3 . . ?
C29 C30 H30 119.8 . . ?
C29 C30 C31 120.3(2) . . ?
C31 C30 H30 119.8 . . ?
C26 C31 H31 119.8 . . ?
C30 C31 C26 120.4(2) . . ?
C30 C31 H31 119.8 . . ?
C33 C32 P25 114.56(16) . . ?
C37 C32 P25 126.03(18) . . ?
C37 C32 C33 119.4(2) . . ?
C32 C33 H33 119.7 . . ?
C34 C33 C32 120.6(2) . . ?
C34 C33 H33 119.7 . . ?
C33 C34 H34 120.4 . . ?
C33 C34 C35 119.2(2) . . ?
C35 C34 H34 120.4 . . ?
C34 C35 H35 119.6 . . ?
C36 C35 C34 120.7(2) . . ?
C36 C35 H35 119.6 . . ?
C35 C36 H36 119.9 . . ?
C35 C36 C37 120.2(2) . . ?
C37 C36 H36 119.9 . . ?
C32 C37 C36 119.8(2) . . ?
C32 C37 H37 120.1 . . ?
C36 C37 H37 120.1 . . ?
C39 C38 P25 120.99(17) . . ?
C43 C38 P25 119.46(17) . . ?
C43 C38 C39 119.2(2) . . ?
C38 C39 H39 120.0 . . ?
C40 C39 C38 120.1(2) . . ?
C40 C39 H39 120.0 . . ?
C39 C40 H40 120.0 . . ?
C41 C40 C39 119.9(2) . . ?
C41 C40 H40 120.0 . . ?
C40 C41 H41 119.8 . . ?
C40 C41 C42 120.3(2) . . ?
C42 C41 H41 119.8 . . ?
C41 C42 H42 120.0 . . ?
C41 C42 C43 120.0(2) . . ?
C43 C42 H42 120.0 . . ?
C38 C43 H43 119.8 . . ?
C42 C43 C38 120.4(2) . . ?
C42 C43 H43 119.8 . . ?
N6 C7 H7 107.0 . . ?
N6 C7 C17 109.4(3) . . ?
C8 C7 N6 112.9(3) . . ?
C8 C7 H7 107.0 . . ?
C8 C7 C17 113.2(4) . . ?
C17 C7 H7 107.0 . . ?
C18 C17 C7 120.0(3) . . ?
C18 C17 C22 120.0 . . ?
C22 C17 C7 119.9(3) . . ?
C17 C18 H18 120.0 . . ?
C19 C18 C17 120.0 . . ?
C19 C18 H18 120.0 . . ?
C18 C19 H19 120.0 . . ?
C18 C19 C20 120.0 . . ?
C20 C19 H19 120.0 . . ?
C19 C20 H20 120.0 . . ?
C21 C20 C19 120.0 . . ?
C21 C20 H20 120.0 . . ?
C20 C21 H21 120.0 . . ?
C20 C21 C22 120.0 . . ?
C22 C21 H21 120.0 . . ?
C17 C22 H22 120.0 . . ?
C21 C22 C17 120.0 . . ?
C21 C22 H22 120.0 . . ?
N6 C16 C8 112.5(3) . . ?
N6 C16 H16 106.7 . . ?
N6 C16 C17' 109.4(4) . . ?
C8 C16 H16 106.7 . . ?
C8 C16 C17' 114.5(4) . . ?
C17' C16 H16 106.7 . . ?
C22' C17' C16 120.1(4) . . ?
C22' C17' C18' 120.0 . . ?
C18' C17' C16 119.8(4) . . ?
C17' C22' H22' 120.0 . . ?
C21' C22' C17' 120.0 . . ?
C21' C22' H22' 120.0 . . ?
C22' C21' H21' 120.0 . . ?
C20' C21' C22' 120.0 . . ?
C20' C21' H21' 120.0 . . ?
C21' C20' H20' 120.0 . . ?
C21' C20' C19' 120.0 . . ?
C19' C20' H20' 120.0 . . ?
C20' C19' H19' 120.0 . . ?
C18' C19' C20' 120.0 . . ?
C18' C19' H19' 120.0 . . ?
C17' C18' H18' 120.0 . . ?
C19' C18' C17' 120.0 . . ?
C19' C18' H18' 120.0 . . ?
Cl4S C2S Cl5S 111.25(13) . . ?
Cl4S C2S H2S 108.5 . . ?
Cl5S C2S H2S 108.5 . . ?
Cl6S C2S Cl4S 110.26(14) . . ?
Cl6S C2S Cl5S 109.75(13) . . ?
Cl6S C2S H2S 108.5 . . ?
Cl1S C1S Cl2S 110.26(16) . . ?
Cl1S C1S Cl3S 110.28(14) . . ?
Cl1S C1S H1S 108.6 . . ?
Cl2S C1S Cl3S 110.31(14) . . ?
Cl2S C1S H1S 108.6 . . ?
Cl3S C1S H1S 108.6 . . ?
Cl7S C3S H3S 106.3 . . ?
Cl7S C3S Cl8S 115.32(16) . . ?
Cl7S C3S Cl9X 112.97(16) . . ?
Cl8S C3S H3S 106.3 . . ?
Cl9X C3S H3S 106.3 . . ?
Cl9X C3S Cl8S 109.08(15) . . ?
Cl7X C3S H3SA 118.1 . . ?
Cl7X C3S Cl9S 104.9(3) . . ?
Cl8X C3S H3SA 118.1 . . ?
Cl8X C3S Cl7X 89.7(3) . . ?
Cl8X C3S Cl9S 103.3(4) . . ?
Cl9S C3S H3SA 118.1 . . ?

loop_
_geom_bond_atom_site_label_1
_geom_bond_atom_site_label_2
_geom_bond_distance
_geom_bond_site_symmetry_2
_geom_bond_publ_flag
Pd23 Cl24 2.3675(6) . ?
Pd23 P25 2.2450(5) . ?
Pd23 N2 2.0834(17) . ?
Pd23 C15 2.024(2) . ?
P25 C26 1.826(2) . ?
P25 C32 1.822(2) . ?
P25 C38 1.819(2) . ?
O16 C5 1.233(3) . ?
N1 N2 1.375(2) . ?
N1 C9 1.336(3) . ?
N1 C10 1.419(3) . ?
N2 C3 1.332(3) . ?
N6 H6 0.8922 . ?
N6 C5 1.346(3) . ?
N6 C7 1.498(4) . ?
N6 C16 1.494(5) . ?
C3 C4 1.401(3) . ?
C3 C8 1.488(3) . ?
C4 C5 1.462(3) . ?
C4 C9 1.375(3) . ?
C8 H8AA 0.9900 . ?
C8 H8AB 0.9900 . ?
C8 H8BC 0.9900 . ?
C8 H8BD 0.9900 . ?
C8 C7 1.487(5) . ?
C8 C16 1.497(5) . ?
C9 H9 0.9500 . ?
C10 C11 1.385(3) . ?
C10 C15 1.406(3) . ?
C11 H11 0.9500 . ?
C11 C12 1.382(3) . ?
C12 H12 0.9500 . ?
C12 C13 1.385(3) . ?
C13 H13 0.9500 . ?
C13 C14 1.392(3) . ?
C14 H14 0.9500 . ?
C14 C15 1.398(3) . ?
C26 C27 1.396(3) . ?
C26 C31 1.390(3) . ?
C27 H27 0.9500 . ?
C27 C28 1.385(3) . ?
C28 H28 0.9500 . ?
C28 C29 1.386(3) . ?
C29 H29 0.9500 . ?
C29 C30 1.382(3) . ?
C30 H30 0.9500 . ?
C30 C31 1.387(3) . ?
C31 H31 0.9500 . ?
C32 C33 1.400(3) . ?
C32 C37 1.390(3) . ?
C33 H33 0.9500 . ?
C33 C34 1.384(3) . ?
C34 H34 0.9500 . ?
C34 C35 1.394(4) . ?
C35 H35 0.9500 . ?
C35 C36 1.375(4) . ?
C36 H36 0.9500 . ?
C36 C37 1.394(3) . ?
C37 H37 0.9500 . ?
C38 C39 1.401(3) . ?
C38 C43 1.387(3) . ?
C39 H39 0.9500 . ?
C39 C40 1.386(3) . ?
C40 H40 0.9500 . ?
C40 C41 1.382(4) . ?
C41 H41 0.9500 . ?
C41 C42 1.382(4) . ?
C42 H42 0.9500 . ?
C42 C43 1.386(3) . ?
C43 H43 0.9500 . ?
C7 H7 1.0000 . ?
C7 C17 1.516(5) . ?
C17 C18 1.3900 . ?
C17 C22 1.3900 . ?
C18 H18 0.9500 . ?
C18 C19 1.3900 . ?
C19 H19 0.9500 . ?
C19 C20 1.3900 . ?
C20 H20 0.9500 . ?
C20 C21 1.3900 . ?
C21 H21 0.9500 . ?
C21 C22 1.3900 . ?
C22 H22 0.9500 . ?
C16 H16 1.0000 . ?
C16 C17' 1.521(6) . ?
C17' C22' 1.3900 . ?
C17' C18' 1.3900 . ?
C22' H22' 0.9500 . ?
C22' C21' 1.3900 . ?
C21' H21' 0.9500 . ?
C21' C20' 1.3900 . ?
C20' H20' 0.9500 . ?
C20' C19' 1.3900 . ?
C19' H19' 0.9500 . ?
C19' C18' 1.3900 . ?
C18' H18' 0.9500 . ?
Cl4S C2S 1.762(2) . ?
Cl5S C2S 1.765(3) . ?
Cl6S C2S 1.761(2) . ?
C2S H2S 1.0000 . ?
Cl1S C1S 1.751(3) . ?
Cl2S C1S 1.756(3) . ?
Cl3S C1S 1.761(3) . ?
C1S H1S 1.0000 . ?
C3S H3SA 1.0000 . ?
C3S H3S 1.0000 . ?
C3S Cl7S 1.737(3) . ?
C3S Cl8S 1.765(3) . ?
C3S Cl9X 1.746(3) . ?
C3S Cl7X 1.786(7) . ?
C3S Cl8X 1.760(10) . ?
C3S Cl9S 1.819(5) . ?

loop_
_geom_torsion_atom_site_label_1
_geom_torsion_atom_site_label_2
_geom_torsion_atom_site_label_3
_geom_torsion_atom_site_label_4
_geom_torsion
_geom_torsion_site_symmetry_1
_geom_torsion_site_symmetry_2
_geom_torsion_site_symmetry_3
_geom_torsion_site_symmetry_4
_geom_torsion_publ_flag
Pd23 P25 C26 C27 50.1(2) . . . . ?
Pd23 P25 C26 C31 -135.19(16) . . . . ?
Pd23 P25 C32 C33 57.81(17) . . . . ?
Pd23 P25 C32 C37 -121.88(18) . . . . ?
Pd23 P25 C38 C39 172.49(15) . . . . ?
Pd23 P25 C38 C43 -14.2(2) . . . . ?
Pd23 N2 C3 C4 173.87(18) . . . . ?
Pd23 N2 C3 C8 -8.0(4) . . . . ?
P25 C26 C27 C28 175.06(17) . . . . ?
P25 C26 C31 C30 -175.48(17) . . . . ?
P25 C32 C33 C34 179.00(18) . . . . ?
P25 C32 C37 C36 -179.36(17) . . . . ?
P25 C38 C39 C40 175.86(18) . . . . ?
P25 C38 C43 C42 -174.68(18) . . . . ?
N1 N2 C3 C4 -0.6(2) . . . . ?
N1 N2 C3 C8 177.5(2) . . . . ?
N1 C10 C11 C12 178.2(2) . . . . ?
N1 C10 C15 Pd23 -1.6(2) . . . . ?
N1 C10 C15 C14 -177.66(19) . . . . ?
N2 N1 C9 C4 -0.5(2) . . . . ?
N2 N1 C10 C11 178.77(19) . . . . ?
N2 N1 C10 C15 -1.5(3) . . . . ?
N2 C3 C4 C5 -175.8(2) . . . . ?
N2 C3 C4 C9 0.3(3) . . . . ?
N2 C3 C8 C7 -158.5(3) . . . . ?
N2 C3 C8 C16 158.0(3) . . . . ?
N6 C7 C17 C18 -56.2(5) . . . . ?
N6 C7 C17 C22 126.6(4) . . . . ?
N6 C16 C17' C22' -116.3(4) . . . . ?
N6 C16 C17' C18' 68.4(5) . . . . ?
C3 C4 C5 O16 174.6(2) . . . . ?
C3 C4 C5 N6 -4.2(3) . . . . ?
C3 C4 C9 N1 0.1(2) . . . . ?
C3 C8 C7 N6 -44.5(4) . . . . ?
C3 C8 C7 C17 -169.5(3) . . . . ?
C3 C8 C16 N6 38.9(4) . . . . ?
C3 C8 C16 C17' 164.6(3) . . . . ?
C4 C3 C8 C7 19.5(3) . . . . ?
C4 C3 C8 C16 -24.0(4) . . . . ?
C5 N6 C7 C8 50.9(4) . . . . ?
C5 N6 C7 C17 177.9(3) . . . . ?
C5 N6 C16 C8 -42.5(4) . . . . ?
C5 N6 C16 C17' -170.8(3) . . . . ?
C5 C4 C9 N1 175.9(2) . . . . ?
C8 C3 C4 C5 5.8(3) . . . . ?
C8 C3 C4 C9 -178.0(2) . . . . ?
C8 C7 C17 C18 70.6(5) . . . . ?
C8 C7 C17 C22 -106.6(4) . . . . ?
C8 C16 C17' C22' 116.5(4) . . . . ?
C8 C16 C17' C18' -58.8(5) . . . . ?
C9 N1 N2 Pd23 -175.70(14) . . . . ?
C9 N1 N2 C3 0.7(2) . . . . ?
C9 N1 C10 C11 -2.0(3) . . . . ?
C9 N1 C10 C15 177.8(2) . . . . ?
C9 C4 C5 O16 -0.6(4) . . . . ?
C9 C4 C5 N6 -179.3(2) . . . . ?
C10 N1 N2 Pd23 3.7(2) . . . . ?
C10 N1 N2 C3 -179.92(18) . . . . ?
C10 N1 C9 C4 -179.8(2) . . . . ?
C10 C11 C12 C13 0.1(3) . . . . ?
C11 C10 C15 Pd23 178.15(18) . . . . ?
C11 C10 C15 C14 2.1(3) . . . . ?
C11 C12 C13 C14 0.7(3) . . . . ?
C12 C13 C14 C15 0.0(3) . . . . ?
C13 C14 C15 Pd23 -176.37(17) . . . . ?
C13 C14 C15 C10 -1.3(3) . . . . ?
C15 C10 C11 C12 -1.6(3) . . . . ?
C26 P25 C32 C33 -68.94(17) . . . . ?
C26 P25 C32 C37 111.37(19) . . . . ?
C26 P25 C38 C39 -58.6(2) . . . . ?
C26 P25 C38 C43 114.67(19) . . . . ?
C26 C27 C28 C29 0.3(4) . . . . ?
C27 C26 C31 C30 -0.8(3) . . . . ?
C27 C28 C29 C30 -0.4(4) . . . . ?
C28 C29 C30 C31 -0.2(4) . . . . ?
C29 C30 C31 C26 0.8(3) . . . . ?
C31 C26 C27 C28 0.3(3) . . . . ?
C32 P25 C26 C27 169.56(18) . . . . ?
C32 P25 C26 C31 -15.8(2) . . . . ?
C32 P25 C38 C39 48.8(2) . . . . ?
C32 P25 C38 C43 -137.93(18) . . . . ?
C32 C33 C34 C35 0.6(3) . . . . ?
C33 C32 C37 C36 1.0(3) . . . . ?
C33 C34 C35 C36 0.4(3) . . . . ?
C34 C35 C36 C37 -0.7(3) . . . . ?
C35 C36 C37 C32 0.0(3) . . . . ?
C37 C32 C33 C34 -1.3(3) . . . . ?
C38 P25 C26 C27 -76.89(19) . . . . ?
C38 P25 C26 C31 97.77(19) . . . . ?
C38 P25 C32 C33 -173.88(16) . . . . ?
C38 P25 C32 C37 6.4(2) . . . . ?
C38 C39 C40 C41 -2.0(4) . . . . ?
C39 C38 C43 C42 -1.3(3) . . . . ?
C39 C40 C41 C42 0.1(4) . . . . ?
C40 C41 C42 C43 1.2(4) . . . . ?
C41 C42 C43 C38 -0.6(4) . . . . ?
C43 C38 C39 C40 2.5(3) . . . . ?
C7 N6 C5 O16 157.0(3) . . . . ?
C7 N6 C5 C4 -24.3(3) . . . . ?
C7 C17 C18 C19 -177.3(5) . . . . ?
C7 C17 C22 C21 177.3(5) . . . . ?
C17 C18 C19 C20 0.0 . . . . ?
C18 C17 C22 C21 0.0 . . . . ?
C18 C19 C20 C21 0.0 . . . . ?
C19 C20 C21 C22 0.0 . . . . ?
C20 C21 C22 C17 0.0 . . . . ?
C22 C17 C18 C19 0.0 . . . . ?
C16 N6 C5 O16 -155.3(3) . . . . ?
C16 N6 C5 C4 23.5(4) . . . . ?
C16 C17' C22' C21' -175.2(6) . . . . ?
C16 C17' C18' C19' 175.3(6) . . . . ?
C17' C22' C21' C20' 0.0 . . . . ?
C22' C17' C18' C19' 0.0 . . . . ?
C22' C21' C20' C19' 0.0 . . . . ?
C21' C20' C19' C18' 0.0 . . . . ?
C20' C19' C18' C17' 0.0 . . . . ?
C18' C17' C22' C21' 0.0 . . . . ?
